data_7015487
loop_
_publ_author_name
'Raja, Duraisamy Senthil'
'Paramaguru, Ganesan'
'Bhuvanesh, Nattamai S. P.'
'Reibenspies, Joseph H.'
'Renganathan, Rajalingam'
'Natarajan, Karuppannan'

_publ_section_title
;
 Effect of terminal N-substitution in
 2-oxo-1,2-dihydroquinoline-3-carbaldehyde thiosemicarbazones on the
 mode of coordination, structure, interaction with protein, radical
 scavenging and cytotoxic activity of copper(II) complexes.
;
_journal_issue 17
_journal_name_full 'Dalton transactions (Cambridge, England : 2003)'
_journal_page_first 4548
_journal_page_last 4559
_journal_paper_doi 10.1039/c0dt01657h
_journal_volume 40
_journal_year 2011
_chemical_formula_sum 'C18 H17 Cl Cu N4 O2 S'
_chemical_formula_weight 452.41
_chemical_name_systematic
;
?
;
_space_group_IT_number 14
_symmetry_cell_setting monoclinic
_symmetry_space_group_name_Hall '-P 2ybc'
_symmetry_space_group_name_H-M 'P 1 21/c 1'
_atom_sites_solution_hydrogens geom
_atom_sites_solution_primary direct
_atom_sites_solution_secondary difmap
_audit_creation_method SHELXL-97
_cell_angle_alpha 90.00
_cell_angle_beta 100.997(4)
_cell_angle_gamma 90.00
_cell_formula_units_Z 4
_cell_length_a 8.447(3)
_cell_length_b 16.895(6)
_cell_length_c 13.235(5)
_cell_measurement_reflns_used 9880
_cell_measurement_temperature 110(2)
_cell_measurement_theta_max 28.84
_cell_measurement_theta_min 2.41
_cell_volume 1854.1(12)
_computing_cell_refinement
;
SMART (BRUKER-NONIUS, 2003)
;
_computing_data_collection 'SMART (BRUKER-NONIUS, 2003)'
_computing_data_reduction SAINTplus
_computing_molecular_graphics 'X-SEED (Barbour, 2001)'
_computing_publication_material 'Bruker SHELXTL'
_computing_structure_refinement 'SHELXL-97 (Sheldrick, 2008)'
_computing_structure_solution 'SHELXS-97 (Sheldrick, 2008)'
_diffrn_ambient_temperature 110(2)
_diffrn_measured_fraction_theta_full 0.986
_diffrn_measured_fraction_theta_max 0.986
_diffrn_measurement_device_type 'SMART CCD'
_diffrn_measurement_method 'omega scans'
_diffrn_radiation_monochromator graphite
_diffrn_radiation_source 'fine-focus sealed tube'
_diffrn_radiation_type MoK\a
_diffrn_radiation_wavelength 0.71073
_diffrn_reflns_av_R_equivalents 0.0346
_diffrn_reflns_av_sigmaI/netI 0.0233
_diffrn_reflns_limit_h_max 10
_diffrn_reflns_limit_h_min -10
_diffrn_reflns_limit_k_max 21
_diffrn_reflns_limit_k_min -21
_diffrn_reflns_limit_l_max 16
_diffrn_reflns_limit_l_min -17
_diffrn_reflns_number 20435
_diffrn_reflns_theta_full 27.50
_diffrn_reflns_theta_max 27.50
_diffrn_reflns_theta_min 1.98
_exptl_absorpt_coefficient_mu 1.456
_exptl_absorpt_correction_T_max 0.6373
_exptl_absorpt_correction_T_min 0.4753
_exptl_absorpt_correction_type multi-scan
_exptl_absorpt_process_details 'SADABS; (Sheldrick, 2006)'
_exptl_crystal_colour black
_exptl_crystal_density_diffrn 1.621
_exptl_crystal_density_method 'not measured'
_exptl_crystal_description block
_exptl_crystal_F_000 924
_exptl_crystal_size_max 0.60
_exptl_crystal_size_mid 0.36
_exptl_crystal_size_min 0.34
_refine_diff_density_max 0.358
_refine_diff_density_min -0.396
_refine_diff_density_rms 0.072
_refine_ls_extinction_method none
_refine_ls_goodness_of_fit_ref 1.039
_refine_ls_hydrogen_treatment constr
_refine_ls_matrix_type full
_refine_ls_number_parameters 244
_refine_ls_number_reflns 4190
_refine_ls_number_restraints 0
_refine_ls_restrained_S_all 1.039
_refine_ls_R_factor_all 0.0267
_refine_ls_R_factor_gt 0.0243
_refine_ls_shift/su_max 0.001
_refine_ls_shift/su_mean 0.000
_refine_ls_structure_factor_coef Fsqd
_refine_ls_weighting_details 'calc w=1/[\s^2^(Fo^2^)+(0.0334P)^2^+0.7547P] where P=(Fo^2^+2Fc^2^)/3'
_refine_ls_weighting_scheme calc
_refine_ls_wR_factor_gt 0.0619
_refine_ls_wR_factor_ref 0.0632
_reflns_number_gt 3920
_reflns_number_total 4190
_reflns_threshold_expression >2sigma(I)
_cod_data_source_file c0dt01657h.txt
_cod_data_source_block knb0401
_cod_depositor_comments
;
The following automatic conversions were performed:
'_symmetry_cell_setting' value 'Monoclinic' changed to 'monoclinic'
according to '/home/saulius/struct/CIF-dictionaries/cif_core.dic'
dictionary named 'cif_core.dic' version 2.4.1 from 2010-06-29.

Automatic conversion script
Id: cif_fix_enum 1555 2011-01-17 13:19:09Z saulius 
;
_cod_original_cell_volume 1854.1(11)
_cod_original_sg_symbol_H-M P2(1)/c
_cod_database_code 7015487

loop_
_symmetry_equiv_pos_as_xyz
'x, y, z'
'-x, y+1/2, -z+1/2'
'-x, -y, -z'
'x, -y-1/2, z-1/2'

loop_
_atom_site_label
_atom_site_type_symbol
_atom_site_fract_x
_atom_site_fract_y
_atom_site_fract_z
_atom_site_U_iso_or_equiv
_atom_site_adp_type
_atom_site_occupancy
_atom_site_symmetry_multiplicity
_atom_site_calc_flag
_atom_site_refinement_flags
_atom_site_disorder_assembly
_atom_site_disorder_group
Cu1 Cu 0.23082(2) 0.573962(9) 0.242997(12) 0.01648(6) Uani 1 1 d . . .
S1 S 0.10720(4) 0.537934(19) 0.37155(3) 0.01976(8) Uani 1 1 d . . .
Cl1 Cl 0.21562(6) 0.45175(2) 0.17507(3) 0.03354(11) Uani 1 1 d . . .
C1 C 0.29127(16) 0.74416(8) 0.26667(10) 0.0161(3) Uani 1 1 d . . .
H1A H 0.2788 0.7927 0.3006 0.019 Uiso 1 1 calc R . .
C2 C 0.37158(16) 0.74738(8) 0.17933(10) 0.0155(3) Uani 1 1 d . . .
C3 C 0.39784(15) 0.67716(8) 0.12115(10) 0.0158(3) Uani 1 1 d . . .
C4 C 0.52779(15) 0.75887(8) 0.01009(10) 0.0154(3) Uani 1 1 d . . .
C5 C 0.50475(16) 0.82762(8) 0.06597(10) 0.0156(3) Uani 1 1 d . . .
C6 C 0.42571(16) 0.81933(8) 0.15094(10) 0.0166(3) Uani 1 1 d . . .
H6A H 0.4096 0.8651 0.1895 0.020 Uiso 1 1 calc R . .
C7 C 0.60657(16) 0.76254(8) -0.07434(10) 0.0174(3) Uani 1 1 d . . .
H7A H 0.6244 0.7159 -0.1106 0.021 Uiso 1 1 calc R . .
C8 C 0.65754(16) 0.83526(9) -0.10352(10) 0.0189(3) Uani 1 1 d . . .
H8A H 0.7086 0.8386 -0.1614 0.023 Uiso 1 1 calc R . .
C9 C 0.63516(17) 0.90424(9) -0.04906(11) 0.0194(3) Uani 1 1 d . . .
H9A H 0.6710 0.9537 -0.0703 0.023 Uiso 1 1 calc R . .
C10 C 0.56140(16) 0.90065(8) 0.03522(11) 0.0183(3) Uani 1 1 d . . .
H10A H 0.5487 0.9474 0.0727 0.022 Uiso 1 1 calc R . .
C11 C 0.10913(16) 0.63265(8) 0.42498(10) 0.0153(2) Uani 1 1 d . . .
C12 C -0.00584(16) 0.70506(8) 0.56169(10) 0.0154(3) Uani 1 1 d . . .
C13 C 0.00089(16) 0.78293(8) 0.52671(10) 0.0177(3) Uani 1 1 d . . .
H13A H 0.0451 0.7941 0.4674 0.021 Uiso 1 1 calc R . .
C14 C -0.05828(17) 0.84391(8) 0.58026(11) 0.0189(3) Uani 1 1 d . . .
H14A H -0.0542 0.8969 0.5570 0.023 Uiso 1 1 calc R . .
C15 C -0.12339(16) 0.82806(8) 0.66757(11) 0.0190(3) Uani 1 1 d . . .
H15A H -0.1641 0.8700 0.7031 0.023 Uiso 1 1 calc R . .
C16 C -0.12821(16) 0.75053(8) 0.70214(10) 0.0182(3) Uani 1 1 d . . .
H16A H -0.1722 0.7394 0.7615 0.022 Uiso 1 1 calc R . .
C17 C -0.06898(16) 0.68945(8) 0.65019(10) 0.0171(3) Uani 1 1 d . . .
H17A H -0.0712 0.6367 0.6747 0.021 Uiso 1 1 calc R . .
N1 N 0.23491(13) 0.68100(7) 0.30257(8) 0.0149(2) Uani 1 1 d . . .
N2 N 0.16965(14) 0.69581(7) 0.38961(8) 0.0157(2) Uani 1 1 d . . .
N3 N 0.47175(13) 0.68745(7) 0.03993(9) 0.0161(2) Uani 1 1 d . . .
H3N H 0.4743 0.6460 -0.0025 0.019 Uiso 1 1 d R . .
N4 N 0.04252(14) 0.63793(7) 0.51152(9) 0.0169(2) Uani 1 1 d . . .
H4N H 0.0164 0.5922 0.5393 0.020 Uiso 1 1 d R . .
O1 O 0.35702(12) 0.60775(6) 0.14047(8) 0.0200(2) Uani 1 1 d . . .
C20 C 0.6788(2) 0.48091(11) 0.12503(16) 0.0433(5) Uani 1 1 d . . .
H20A H 0.6421 0.5283 0.0847 0.065 Uiso 1 1 d R . .
H20B H 0.7706 0.4577 0.1002 0.065 Uiso 1 1 d R . .
H20C H 0.7119 0.4953 0.1977 0.065 Uiso 1 1 d R . .
O20 O 0.55100(15) 0.42480(6) 0.11409(9) 0.0293(3) Uani 1 1 d . . .
H20 H 0.4744 0.4487 0.1347 0.044 Uiso 1 1 d R . .

loop_
_atom_site_aniso_label
_atom_site_aniso_U_11
_atom_site_aniso_U_22
_atom_site_aniso_U_33
_atom_site_aniso_U_23
_atom_site_aniso_U_13
_atom_site_aniso_U_12
Cu1 0.02209(10) 0.01289(10) 0.01624(10) -0.00068(6) 0.00813(7) -0.00042(6)
S1 0.02938(19) 0.01314(16) 0.01966(17) 0.00012(12) 0.01203(14) 0.00002(13)
Cl1 0.0574(3) 0.01661(17) 0.0348(2) -0.00743(14) 0.02966(19) -0.00912(16)
C1 0.0161(6) 0.0163(6) 0.0160(6) -0.0018(5) 0.0035(5) -0.0001(5)
C2 0.0152(6) 0.0167(6) 0.0146(6) -0.0005(5) 0.0026(5) 0.0008(5)
C3 0.0143(6) 0.0170(6) 0.0162(6) -0.0005(5) 0.0029(5) -0.0002(5)
C4 0.0129(6) 0.0174(6) 0.0151(6) 0.0012(5) 0.0009(5) 0.0001(5)
C5 0.0147(6) 0.0176(6) 0.0144(6) 0.0005(5) 0.0022(5) 0.0002(5)
C6 0.0168(6) 0.0165(6) 0.0165(6) -0.0010(5) 0.0034(5) 0.0010(5)
C7 0.0170(6) 0.0192(6) 0.0164(6) -0.0016(5) 0.0039(5) 0.0008(5)
C8 0.0172(6) 0.0233(7) 0.0169(6) 0.0017(5) 0.0051(5) 0.0008(5)
C9 0.0192(7) 0.0179(6) 0.0218(7) 0.0036(5) 0.0056(5) -0.0015(5)
C10 0.0189(6) 0.0159(6) 0.0204(7) 0.0001(5) 0.0049(5) 0.0005(5)
C11 0.0155(6) 0.0156(6) 0.0146(6) 0.0000(5) 0.0025(5) 0.0023(5)
C12 0.0143(6) 0.0165(6) 0.0154(6) -0.0025(5) 0.0028(5) -0.0003(5)
C13 0.0190(6) 0.0186(6) 0.0159(6) 0.0008(5) 0.0044(5) -0.0008(5)
C14 0.0205(7) 0.0156(6) 0.0203(6) 0.0006(5) 0.0032(5) -0.0002(5)
C15 0.0170(6) 0.0196(7) 0.0204(7) -0.0037(5) 0.0040(5) 0.0021(5)
C16 0.0186(6) 0.0212(7) 0.0158(6) -0.0018(5) 0.0059(5) -0.0015(5)
C17 0.0173(6) 0.0169(6) 0.0175(6) 0.0004(5) 0.0042(5) -0.0012(5)
N1 0.0152(5) 0.0165(5) 0.0134(5) -0.0010(4) 0.0035(4) 0.0009(4)
N2 0.0170(5) 0.0173(5) 0.0136(5) -0.0016(4) 0.0049(4) -0.0002(4)
N3 0.0179(5) 0.0150(5) 0.0158(5) -0.0013(4) 0.0046(4) 0.0000(4)
N4 0.0219(6) 0.0133(5) 0.0171(5) 0.0001(4) 0.0080(4) -0.0003(4)
O1 0.0264(5) 0.0146(5) 0.0216(5) -0.0013(4) 0.0115(4) -0.0016(4)
C20 0.0474(11) 0.0280(9) 0.0508(11) -0.0006(8) 0.0000(9) -0.0112(8)
O20 0.0387(7) 0.0209(6) 0.0302(6) -0.0070(4) 0.0117(5) -0.0047(5)

loop_
_atom_type_symbol
_atom_type_description
_atom_type_scat_dispersion_real
_atom_type_scat_dispersion_imag
_atom_type_scat_source
C C 0.0033 0.0016 'International Tables Vol C Tables 4.2.6.8 and 6.1.1.4'
H H 0.0000 0.0000 'International Tables Vol C Tables 4.2.6.8 and 6.1.1.4'
N N 0.0061 0.0033 'International Tables Vol C Tables 4.2.6.8 and 6.1.1.4'
O O 0.0106 0.0060 'International Tables Vol C Tables 4.2.6.8 and 6.1.1.4'
S S 0.1246 0.1234 'International Tables Vol C Tables 4.2.6.8 and 6.1.1.4'
Cl Cl 0.1484 0.1585 'International Tables Vol C Tables 4.2.6.8 and 6.1.1.4'
Cu Cu 0.3201 1.2651 'International Tables Vol C Tables 4.2.6.8 and 6.1.1.4'

loop_
_geom_angle_atom_site_label_1
_geom_angle_atom_site_label_2
_geom_angle_atom_site_label_3
_geom_angle
_geom_angle_site_symmetry_1
_geom_angle_site_symmetry_3
_geom_angle_publ_flag
O1 Cu1 N1 92.25(5) . . ?
O1 Cu1 S1 174.59(3) . . ?
N1 Cu1 S1 85.45(4) . . ?
O1 Cu1 Cl1 89.30(3) . . ?
N1 Cu1 Cl1 177.73(3) . . ?
S1 Cu1 Cl1 93.14(2) . . ?
C11 S1 Cu1 95.08(5) . . ?
N1 C1 C2 125.77(12) . . ?
N1 C1 H1A 117.1 . . ?
C2 C1 H1A 117.1 . . ?
C6 C2 C1 118.79(12) . . ?
C6 C2 C3 118.94(12) . . ?
C1 C2 C3 122.27(12) . . ?
O1 C3 N3 117.74(12) . . ?
O1 C3 C2 125.14(12) . . ?
N3 C3 C2 117.12(12) . . ?
N3 C4 C7 120.36(12) . . ?
N3 C4 C5 118.72(12) . . ?
C7 C4 C5 120.92(12) . . ?
C4 C5 C10 118.72(12) . . ?
C4 C5 C6 117.83(12) . . ?
C10 C5 C6 123.46(12) . . ?
C2 C6 C5 122.30(12) . . ?
C2 C6 H6A 118.8 . . ?
C5 C6 H6A 118.8 . . ?
C8 C7 C4 118.76(13) . . ?
C8 C7 H7A 120.6 . . ?
C4 C7 H7A 120.6 . . ?
C7 C8 C9 121.07(13) . . ?
C7 C8 H8A 119.5 . . ?
C9 C8 H8A 119.5 . . ?
C10 C9 C8 120.35(13) . . ?
C10 C9 H9A 119.8 . . ?
C8 C9 H9A 119.8 . . ?
C9 C10 C5 120.15(13) . . ?
C9 C10 H10A 119.9 . . ?
C5 C10 H10A 119.9 . . ?
N2 C11 N4 119.76(12) . . ?
N2 C11 S1 125.18(10) . . ?
N4 C11 S1 115.05(10) . . ?
C13 C12 C17 119.96(12) . . ?
C13 C12 N4 124.42(12) . . ?
C17 C12 N4 115.58(12) . . ?
C14 C13 C12 118.99(12) . . ?
C14 C13 H13A 120.5 . . ?
C12 C13 H13A 120.5 . . ?
C13 C14 C15 120.93(13) . . ?
C13 C14 H14A 119.5 . . ?
C15 C14 H14A 119.5 . . ?
C16 C15 C14 119.57(13) . . ?
C16 C15 H15A 120.2 . . ?
C14 C15 H15A 120.2 . . ?
C17 C16 C15 120.15(13) . . ?
C17 C16 H16A 119.9 . . ?
C15 C16 H16A 119.9 . . ?
C16 C17 C12 120.38(13) . . ?
C16 C17 H17A 119.8 . . ?
C12 C17 H17A 119.8 . . ?
C1 N1 N2 112.76(11) . . ?
C1 N1 Cu1 126.09(9) . . ?
N2 N1 Cu1 121.13(8) . . ?
C11 N2 N1 113.16(11) . . ?
C3 N3 C4 125.07(12) . . ?
C3 N3 H3N 117.8 . . ?
C4 N3 H3N 116.7 . . ?
C11 N4 C12 130.22(12) . . ?
C11 N4 H4N 117.1 . . ?
C12 N4 H4N 112.4 . . ?
C3 O1 Cu1 127.98(9) . . ?
O20 C20 H20A 109.5 . . ?
O20 C20 H20B 109.4 . . ?
H20A C20 H20B 109.5 . . ?
O20 C20 H20C 109.5 . . ?
H20A C20 H20C 109.5 . . ?
H20B C20 H20C 109.5 . . ?
C20 O20 H20 105.1 . . ?

loop_
_geom_bond_atom_site_label_1
_geom_bond_atom_site_label_2
_geom_bond_distance
_geom_bond_site_symmetry_2
_geom_bond_publ_flag
Cu1 O1 1.9636(11) . ?
Cu1 N1 1.9704(13) . ?
Cu1 S1 2.2436(7) . ?
Cu1 Cl1 2.2458(8) . ?
S1 C11 1.7483(15) . ?
C1 N1 1.2952(18) . ?
C1 C2 1.4486(18) . ?
C1 H1A 0.9500 . ?
C2 C6 1.3760(19) . ?
C2 C3 1.4542(18) . ?
C3 O1 1.2622(17) . ?
C3 N3 1.3533(17) . ?
C4 N3 1.3812(18) . ?
C4 C7 1.4067(19) . ?
C4 C5 1.4104(19) . ?
C5 C10 1.4110(19) . ?
C5 C6 1.4200(19) . ?
C6 H6A 0.9500 . ?
C7 C8 1.381(2) . ?
C7 H7A 0.9500 . ?
C8 C9 1.402(2) . ?
C8 H8A 0.9500 . ?
C9 C10 1.379(2) . ?
C9 H9A 0.9500 . ?
C10 H10A 0.9500 . ?
C11 N2 1.3078(18) . ?
C11 N4 1.3719(18) . ?
C12 C13 1.3994(19) . ?
C12 C17 1.4015(19) . ?
C12 N4 1.4134(17) . ?
C13 C14 1.3961(19) . ?
C13 H13A 0.9500 . ?
C14 C15 1.397(2) . ?
C14 H14A 0.9500 . ?
C15 C16 1.391(2) . ?
C15 H15A 0.9500 . ?
C16 C17 1.3854(19) . ?
C16 H16A 0.9500 . ?
C17 H17A 0.9500 . ?
N1 N2 1.3913(16) . ?
N3 H3N 0.9000 . ?
N4 H4N 0.9001 . ?
C20 O20 1.423(2) . ?
C20 H20A 0.9799 . ?
C20 H20B 0.9800 . ?
C20 H20C 0.9801 . ?
O20 H20 0.8500 . ?

loop_
_geom_torsion_atom_site_label_1
_geom_torsion_atom_site_label_2
_geom_torsion_atom_site_label_3
_geom_torsion_atom_site_label_4
_geom_torsion
_geom_torsion_site_symmetry_1
_geom_torsion_site_symmetry_2
_geom_torsion_site_symmetry_3
_geom_torsion_site_symmetry_4
_geom_torsion_publ_flag
O1 Cu1 S1 C11 65.3(3) . . . . ?
N1 Cu1 S1 C11 0.24(5) . . . . ?
Cl1 Cu1 S1 C11 -177.97(5) . . . . ?
N1 C1 C2 C6 -179.61(13) . . . . ?
N1 C1 C2 C3 0.0(2) . . . . ?
C6 C2 C3 O1 178.56(13) . . . . ?
C1 C2 C3 O1 -1.0(2) . . . . ?
C6 C2 C3 N3 -1.52(18) . . . . ?
C1 C2 C3 N3 178.90(12) . . . . ?
N3 C4 C5 C10 -179.73(12) . . . . ?
C7 C4 C5 C10 0.41(19) . . . . ?
N3 C4 C5 C6 0.49(18) . . . . ?
C7 C4 C5 C6 -179.37(12) . . . . ?
C1 C2 C6 C5 -179.65(12) . . . . ?
C3 C2 C6 C5 0.8(2) . . . . ?
C4 C5 C6 C2 -0.2(2) . . . . ?
C10 C5 C6 C2 179.99(13) . . . . ?
N3 C4 C7 C8 178.46(12) . . . . ?
C5 C4 C7 C8 -1.7(2) . . . . ?
C4 C7 C8 C9 1.5(2) . . . . ?
C7 C8 C9 C10 0.0(2) . . . . ?
C8 C9 C10 C5 -1.3(2) . . . . ?
C4 C5 C10 C9 1.1(2) . . . . ?
C6 C5 C10 C9 -179.12(13) . . . . ?
Cu1 S1 C11 N2 -0.23(12) . . . . ?
Cu1 S1 C11 N4 -179.31(9) . . . . ?
C17 C12 C13 C14 -1.0(2) . . . . ?
N4 C12 C13 C14 176.71(13) . . . . ?
C12 C13 C14 C15 0.0(2) . . . . ?
C13 C14 C15 C16 0.5(2) . . . . ?
C14 C15 C16 C17 -0.1(2) . . . . ?
C15 C16 C17 C12 -0.9(2) . . . . ?
C13 C12 C17 C16 1.4(2) . . . . ?
N4 C12 C17 C16 -176.47(12) . . . . ?
C2 C1 N1 N2 177.66(12) . . . . ?
C2 C1 N1 Cu1 -4.2(2) . . . . ?
O1 Cu1 N1 C1 6.56(12) . . . . ?
S1 Cu1 N1 C1 -178.35(11) . . . . ?
Cl1 Cu1 N1 C1 -126.5(8) . . . . ?
O1 Cu1 N1 N2 -175.41(9) . . . . ?
S1 Cu1 N1 N2 -0.32(9) . . . . ?
Cl1 Cu1 N1 N2 51.5(9) . . . . ?
N4 C11 N2 N1 179.07(11) . . . . ?
S1 C11 N2 N1 0.03(17) . . . . ?
C1 N1 N2 C11 178.53(11) . . . . ?
Cu1 N1 N2 C11 0.26(15) . . . . ?
O1 C3 N3 C4 -178.17(12) . . . . ?
C2 C3 N3 C4 1.90(19) . . . . ?
C7 C4 N3 C3 178.44(12) . . . . ?
C5 C4 N3 C3 -1.41(19) . . . . ?
N2 C11 N4 C12 15.3(2) . . . . ?
S1 C11 N4 C12 -165.54(11) . . . . ?
C13 C12 N4 C11 2.8(2) . . . . ?
C17 C12 N4 C11 -179.43(13) . . . . ?
N3 C3 O1 Cu1 -173.64(9) . . . . ?
C2 C3 O1 Cu1 6.3(2) . . . . ?
N1 Cu1 O1 C3 -7.73(12) . . . . ?
S1 Cu1 O1 C3 -72.5(4) . . . . ?
Cl1 Cu1 O1 C3 170.61(11) . . . . ?
